data_7231514
loop_
_publ_author_name
'Bolla, Geetha'
'Nangia, Ashwini'

_publ_section_title
;
 Novel pharmaceutical salts of albendazole
;
_journal_issue 41
_journal_name_full CrystEngComm
_journal_page_first 6394
_journal_paper_doi 10.1039/C8CE01311J
_journal_volume 20
_journal_year 2018
_chemical_formula_moiety C12H16N3O2S,C7H7O3S,H2O
_chemical_formula_sum 'C19 H25 N3 O6 S2'
_chemical_formula_weight 455.54
_chemical_melting_point 356
_chemical_name_common ABZ-PTSAH
_chemical_name_systematic 'Albendazole paratoulene sulfonic acid hydrate'
_space_group_crystal_system triclinic
_space_group_IT_number 2
_space_group_name_Hall '-P 1'
_space_group_name_H-M_alt 'P -1'
_symmetry_space_group_name_Hall '-P 1'
_symmetry_space_group_name_H-M 'P -1'
_atom_sites_solution_hydrogens mixed
_audit_creation_method SHELXL-2016/6
_audit_update_record
;
2018-04-05 deposited with the CCDC.
2018-09-11 downloaded from the CCDC.
;
_cell_angle_alpha 83.026(9)
_cell_angle_beta 72.434(8)
_cell_angle_gamma 63.151(8)
_cell_formula_units_Z 2
_cell_length_a 8.900(5)
_cell_length_b 9.573(5)
_cell_length_c 14.453(8)
_cell_measurement_reflns_used 6214
_cell_measurement_temperature 100(2)
_cell_measurement_theta_max 28.31
_cell_measurement_theta_min 2.38
_cell_volume 1047.3(10)
_computing_structure_refinement 'SHELXL-2016/6 (Sheldrick, 2016)'
_diffrn_ambient_temperature 100(2)
_diffrn_measured_fraction_theta_full 0.992
_diffrn_measured_fraction_theta_max 0.975
_diffrn_measurement_device_type 'CCD area detector'
_diffrn_measurement_method 'phi and omega scans'
_diffrn_radiation_type MoK\a
_diffrn_radiation_wavelength 0.71073
_diffrn_reflns_av_R_equivalents 0.0495
_diffrn_reflns_av_unetI/netI 0.0541
_diffrn_reflns_Laue_measured_fraction_full 0.992
_diffrn_reflns_Laue_measured_fraction_max 0.975
_diffrn_reflns_limit_h_max 11
_diffrn_reflns_limit_h_min -11
_diffrn_reflns_limit_k_max 12
_diffrn_reflns_limit_k_min -11
_diffrn_reflns_limit_l_max 18
_diffrn_reflns_limit_l_min -18
_diffrn_reflns_number 10722
_diffrn_reflns_point_group_measured_fraction_full 0.992
_diffrn_reflns_point_group_measured_fraction_max 0.975
_diffrn_reflns_theta_full 25.242
_diffrn_reflns_theta_max 26.552
_diffrn_reflns_theta_min 2.385
_exptl_absorpt_coefficient_mu 0.296
_exptl_absorpt_correction_type none
_exptl_crystal_colour colorles
_exptl_crystal_density_diffrn 1.445
_exptl_crystal_description plate
_exptl_crystal_F_000 480
_exptl_crystal_size_max 0.20
_exptl_crystal_size_mid 0.20
_exptl_crystal_size_min 0.18
_refine_diff_density_max 1.154
_refine_diff_density_min -0.773
_refine_diff_density_rms 0.131
_refine_ls_extinction_method none
_refine_ls_goodness_of_fit_ref 1.046
_refine_ls_hydrogen_treatment mixed
_refine_ls_matrix_type full
_refine_ls_number_parameters 294
_refine_ls_number_reflns 4246
_refine_ls_number_restraints 2
_refine_ls_restrained_S_all 1.046
_refine_ls_R_factor_all 0.0734
_refine_ls_R_factor_gt 0.0694
_refine_ls_shift/su_max 0.000
_refine_ls_shift/su_mean 0.000
_refine_ls_structure_factor_coef Fsqd
_refine_ls_weighting_details 'w=1/[\s^2^(Fo^2^)+(0.1400P)^2^+0.5969P] where P=(Fo^2^+2Fc^2^)/3'
_refine_ls_weighting_scheme calc
_refine_ls_wR_factor_gt 0.1889
_refine_ls_wR_factor_ref 0.1945
_reflns_Friedel_coverage 0.000
_reflns_number_gt 3834
_reflns_number_total 4246
_reflns_threshold_expression 'I > 2\s(I)'
_cod_data_source_file c8ce01311j2.cif
_cod_data_source_block ABZ-PTSAH
_cod_depositor_comments 'Adding full bibliography for 7231513--7231518.cif.'
_cod_database_code 7231514
_shelx_shelxl_version_number 2016/6
_shelx_space_group_comment
;
The symmetry employed for this shelxl refinement is uniquely defined
by the following loop, which should always be used as a source of
symmetry information in preference to the above space-group names.
They are only intended as comments.
;

loop_
_space_group_symop_operation_xyz
'x, y, z'
'-x, -y, -z'

loop_
_atom_site_label
_atom_site_type_symbol
_atom_site_fract_x
_atom_site_fract_y
_atom_site_fract_z
_atom_site_U_iso_or_equiv
_atom_site_adp_type
_atom_site_occupancy
_atom_site_site_symmetry_order
_atom_site_calc_flag
_atom_site_refinement_flags_posn
_atom_site_refinement_flags_adp
S2 S 0.66920(8) 0.21417(7) 0.34413(4) 0.0213(2) Uani 1 1 d . .
S1 S 0.13882(8) 0.66193(7) 0.20252(5) 0.0230(2) Uani 1 1 d . .
O2 O -0.2205(2) 0.0317(2) 0.72028(13) 0.0230(4) Uani 1 1 d . .
N2 N -0.2382(3) 0.3980(2) 0.52536(15) 0.0182(4) Uani 1 1 d . .
O1 O -0.3985(2) 0.2735(2) 0.67927(14) 0.0253(4) Uani 1 1 d . .
O6 O 0.3636(2) 0.0140(2) 0.42740(15) 0.0286(5) Uani 1 1 d D .
N3 N -0.1077(3) 0.1460(3) 0.59612(15) 0.0189(5) Uani 1 1 d . .
N1 N 0.0417(3) 0.2489(3) 0.46365(15) 0.0188(4) Uani 1 1 d . .
O4 O 0.7746(2) 0.1111(2) 0.40676(13) 0.0279(5) Uani 1 1 d . .
C4 C 0.1066(3) 0.4314(3) 0.33455(18) 0.0198(5) Uani 1 1 d . .
H4 H 0.228378 0.365950 0.309903 0.024 Uiso 1 1 calc R U
C8 C -0.2584(3) 0.1609(3) 0.66756(18) 0.0199(5) Uani 1 1 d . .
O5 O 0.5691(3) 0.3728(2) 0.38159(15) 0.0363(5) Uani 1 1 d . .
C1 C -0.1048(3) 0.2615(3) 0.53202(18) 0.0184(5) Uani 1 1 d . .
C2 C -0.1773(3) 0.4803(3) 0.44930(17) 0.0185(5) Uani 1 1 d . .
C6 C -0.1558(3) 0.6724(3) 0.33379(19) 0.0217(5) Uani 1 1 d . .
H6 H -0.208364 0.771530 0.305877 0.026 Uiso 1 1 calc R U
C18 C 0.8390(3) 0.3533(3) 0.20189(19) 0.0214(5) Uani 1 1 d . .
H18 H 0.771551 0.446430 0.240561 0.026 Uiso 1 1 calc R U
C13 C 0.8185(3) 0.2185(3) 0.23229(17) 0.0184(5) Uani 1 1 d . .
O3 O 0.5634(3) 0.1506(3) 0.32209(16) 0.0458(6) Uani 1 1 d . .
C3 C 0.0006(3) 0.3858(3) 0.41054(18) 0.0182(5) Uani 1 1 d . .
C5 C 0.0257(3) 0.5779(3) 0.29615(18) 0.0190(5) Uani 1 1 d . .
C17 C 0.9603(4) 0.3501(3) 0.11361(19) 0.0249(6) Uani 1 1 d . .
H17 H 0.975354 0.442034 0.092539 0.030 Uiso 1 1 calc R U
C10 C 0.3586(3) 0.5066(3) 0.16250(18) 0.0212(5) Uani 1 1 d . .
H10A H 0.439382 0.552922 0.127998 0.025 Uiso 1 1 calc R U
H10B H 0.396313 0.452176 0.219987 0.025 Uiso 1 1 calc R U
C15 C 1.0361(3) 0.0820(3) 0.08860(19) 0.0241(6) Uani 1 1 d . .
H15 H 1.103340 -0.011412 0.050228 0.029 Uiso 1 1 calc R U
C14 C 0.9165(3) 0.0834(3) 0.17604(19) 0.0224(5) Uani 1 1 d . .
H14 H 0.901856 -0.008680 0.197402 0.027 Uiso 1 1 calc R U
C7 C -0.2595(3) 0.6251(3) 0.41007(18) 0.0200(5) Uani 1 1 d . .
H7 H -0.381754 0.689128 0.434517 0.024 Uiso 1 1 calc R U
C16 C 1.0594(3) 0.2159(3) 0.05596(18) 0.0232(6) Uani 1 1 d . .
C9 C -0.3681(4) 0.0289(4) 0.7954(2) 0.0280(6) Uani 1 1 d . .
H9A H -0.426955 0.124806 0.835228 0.042 Uiso 1 1 calc R U
H9B H -0.327310 -0.062271 0.836309 0.042 Uiso 1 1 calc R U
H9C H -0.450419 0.022210 0.765953 0.042 Uiso 1 1 calc R U
C12 C 0.5562(4) 0.2551(3) 0.0655(2) 0.0291(6) Uani 1 1 d . .
H12A H 0.640320 0.298263 0.035257 0.044 Uiso 1 1 calc R U
H12B H 0.561190 0.185631 0.019008 0.044 Uiso 1 1 calc R U
H12C H 0.585724 0.195675 0.122844 0.044 Uiso 1 1 calc R U
C19 C 1.1906(4) 0.2122(4) -0.0394(2) 0.0336(7) Uani 1 1 d . .
H18A H 1.130322 0.254057 -0.090194 0.050 Uiso 1 1 calc R U
H18B H 1.279004 0.104045 -0.056122 0.050 Uiso 1 1 calc R U
H18C H 1.247860 0.276255 -0.033812 0.050 Uiso 1 1 calc R U
C11 C 0.3721(3) 0.3882(3) 0.09583(19) 0.0235(6) Uani 1 1 d . .
H11A H 0.338690 0.441704 0.037123 0.028 Uiso 1 1 calc R U
H11B H 0.288451 0.344360 0.129409 0.028 Uiso 1 1 calc R U
H3A H -0.016(4) 0.073(4) 0.599(2) 0.019(7) Uiso 1 1 d . .
H1A H 0.150(5) 0.176(4) 0.453(2) 0.037(9) Uiso 1 1 d . .
H2A H -0.359(5) 0.436(4) 0.570(3) 0.043(10) Uiso 1 1 d . .
H6A H 0.431(5) 0.059(5) 0.421(3) 0.063(14) Uiso 1 1 d D .
H6B H 0.359(8) -0.025(6) 0.484(2) 0.087(17) Uiso 1 1 d D .

loop_
_atom_site_aniso_label
_atom_site_aniso_U_11
_atom_site_aniso_U_22
_atom_site_aniso_U_33
_atom_site_aniso_U_23
_atom_site_aniso_U_13
_atom_site_aniso_U_12
S2 0.0099(3) 0.0235(4) 0.0254(4) 0.0059(3) -0.0039(2) -0.0051(3)
S1 0.0160(4) 0.0168(4) 0.0291(4) 0.0017(2) -0.0029(3) -0.0039(3)
O2 0.0138(9) 0.0256(10) 0.0252(9) 0.0058(7) -0.0056(7) -0.0062(8)
N2 0.0091(10) 0.0173(11) 0.0223(10) 0.0000(8) -0.0038(8) -0.0010(8)
O1 0.0111(9) 0.0249(10) 0.0321(10) 0.0030(8) -0.0038(7) -0.0033(8)
O6 0.0124(9) 0.0270(11) 0.0372(11) 0.0074(8) -0.0059(8) -0.0032(8)
N3 0.0083(10) 0.0176(11) 0.0241(11) 0.0012(8) -0.0048(8) -0.0001(9)
N1 0.0074(10) 0.0178(11) 0.0243(10) 0.0013(8) -0.0039(8) -0.0001(9)
O4 0.0143(9) 0.0258(10) 0.0277(10) 0.0068(8) -0.0040(7) 0.0021(8)
C4 0.0119(12) 0.0174(12) 0.0241(12) -0.0019(9) -0.0037(9) -0.0018(10)
C8 0.0131(12) 0.0215(13) 0.0237(12) -0.0005(9) -0.0056(9) -0.0058(11)
O5 0.0170(10) 0.0271(11) 0.0383(11) 0.0048(9) 0.0053(8) 0.0037(9)
C1 0.0117(11) 0.0197(12) 0.0215(11) -0.0019(9) -0.0045(9) -0.0044(10)
C2 0.0097(11) 0.0214(13) 0.0221(12) -0.0017(9) -0.0032(9) -0.0050(10)
C6 0.0161(12) 0.0167(12) 0.0284(13) -0.0005(10) -0.0074(10) -0.0029(10)
C18 0.0154(12) 0.0195(13) 0.0255(13) -0.0023(10) -0.0027(10) -0.0058(11)
C13 0.0104(11) 0.0204(13) 0.0231(12) 0.0028(9) -0.0063(9) -0.0052(10)
O3 0.0414(14) 0.0796(18) 0.0384(12) 0.0129(12) -0.0106(10) -0.0485(14)
C3 0.0117(11) 0.0159(12) 0.0239(12) -0.0014(9) -0.0061(9) -0.0024(10)
C5 0.0133(12) 0.0173(12) 0.0244(12) -0.0033(9) -0.0048(9) -0.0044(10)
C17 0.0224(14) 0.0222(14) 0.0293(14) 0.0052(10) -0.0052(11) -0.0116(12)
C10 0.0119(12) 0.0208(13) 0.0265(12) 0.0021(10) -0.0029(9) -0.0054(10)
C15 0.0146(12) 0.0221(13) 0.0301(13) -0.0060(10) -0.0062(10) -0.0019(11)
C14 0.0158(12) 0.0171(12) 0.0333(14) 0.0027(10) -0.0088(10) -0.0057(10)
C7 0.0098(11) 0.0176(12) 0.0274(12) -0.0037(9) -0.0054(9) -0.0005(10)
C16 0.0151(12) 0.0289(14) 0.0213(12) 0.0009(10) -0.0052(10) -0.0060(11)
C9 0.0191(13) 0.0365(16) 0.0271(13) 0.0081(11) -0.0036(10) -0.0147(12)
C12 0.0209(14) 0.0254(14) 0.0314(14) -0.0025(11) -0.0040(11) -0.0033(12)
C19 0.0242(15) 0.0378(17) 0.0287(14) -0.0014(12) 0.0002(12) -0.0092(13)
C11 0.0176(13) 0.0215(13) 0.0268(13) 0.0015(10) -0.0065(10) -0.0047(11)

loop_
_atom_type_symbol
_atom_type_description
_atom_type_scat_dispersion_real
_atom_type_scat_dispersion_imag
_atom_type_scat_source
C C 0.0033 0.0016 'International Tables Vol C Tables 4.2.6.8 and 6.1.1.4'
H H 0.0000 0.0000 'International Tables Vol C Tables 4.2.6.8 and 6.1.1.4'
N N 0.0061 0.0033 'International Tables Vol C Tables 4.2.6.8 and 6.1.1.4'
O O 0.0106 0.0060 'International Tables Vol C Tables 4.2.6.8 and 6.1.1.4'
S S 0.1246 0.1234 'International Tables Vol C Tables 4.2.6.8 and 6.1.1.4'

loop_
_geom_angle_atom_site_label_1
_geom_angle_atom_site_label_2
_geom_angle_atom_site_label_3
_geom_angle
O5 S2 O3 113.24(16)
O5 S2 O4 112.07(13)
O3 S2 O4 111.78(15)
O5 S2 C13 107.02(12)
O3 S2 C13 105.74(13)
O4 S2 C13 106.41(12)
C5 S1 C10 104.53(13)
C8 O2 C9 114.4(2)
C1 N2 C2 108.4(2)
C1 N3 C8 122.0(2)
C1 N1 C3 108.0(2)
C3 C4 C5 116.6(2)
O1 C8 O2 126.8(2)
O1 C8 N3 124.8(2)
O2 C8 N3 108.5(2)
N2 C1 N1 110.2(2)
N2 C1 N3 127.5(2)
N1 C1 N3 122.4(2)
C7 C2 C3 120.7(2)
C7 C2 N2 132.7(2)
C3 C2 N2 106.6(2)
C7 C6 C5 122.1(2)
C13 C18 C17 118.9(2)
C14 C13 C18 120.5(2)
C14 C13 S2 118.4(2)
C18 C13 S2 121.11(19)
C4 C3 N1 130.3(2)
C4 C3 C2 122.9(2)
N1 C3 C2 106.8(2)
C4 C5 C6 120.5(2)
C4 C5 S1 123.84(19)
C6 C5 S1 115.6(2)
C16 C17 C18 121.5(2)
C11 C10 S1 112.73(18)
C14 C15 C16 120.9(2)
C13 C14 C15 119.9(2)
C6 C7 C2 117.1(2)
C17 C16 C15 118.3(2)
C17 C16 C19 121.5(3)
C15 C16 C19 120.2(3)
C10 C11 C12 112.2(2)

loop_
_geom_bond_atom_site_label_1
_geom_bond_atom_site_label_2
_geom_bond_distance
S2 O5 1.442(2)
S2 O3 1.451(2)
S2 O4 1.460(2)
S2 C13 1.765(3)
S1 C5 1.771(3)
S1 C10 1.808(3)
O2 C8 1.332(3)
O2 C9 1.438(3)
N2 C1 1.328(3)
N2 C2 1.392(3)
O1 C8 1.203(3)
N3 C1 1.358(4)
N3 C8 1.383(3)
N1 C1 1.342(3)
N1 C3 1.390(3)
C4 C3 1.385(4)
C4 C5 1.390(4)
C2 C7 1.387(4)
C2 C3 1.390(3)
C6 C7 1.383(4)
C6 C5 1.412(4)
C18 C13 1.385(4)
C18 C17 1.394(4)
C13 C14 1.380(4)
C17 C16 1.384(4)
C10 C11 1.517(4)
C15 C14 1.382(4)
C15 C16 1.394(4)
C16 C19 1.505(4)
C12 C11 1.522(4)
